data_1508648
loop_
_publ_author_name
'Podlesny, Erin E.'
'Carroll, Patrick J.'
'Kozlowski, Marisa C.'

_publ_section_title
;
 Selective oxidation of 8,8'-hydroxylated binaphthols to
 bis-spironaphthalenones or binaphtho-para- and binaphtho-ortho-quinones.
;
_journal_issue 18
_journal_name_full 'Organic letters'
_journal_page_first 4862
_journal_page_last 4865
_journal_paper_doi 10.1021/ol302195e
_journal_volume 14
_journal_year 2012
_chemical_formula_sum 'C22 H14 O6'
_chemical_formula_weight 374.33
_space_group_IT_number 14
_symmetry_cell_setting monoclinic
_symmetry_Int_Tables_number 14
_symmetry_space_group_name_Hall '-P 2ybc'
_symmetry_space_group_name_H-M 'P 1 21/c 1'
_atom_sites_solution_hydrogens geom
_atom_sites_solution_primary direct
_audit_creation_method SHELXL-97
_cell_angle_alpha 90.00
_cell_angle_beta 102.401(2)
_cell_angle_gamma 90.00
_cell_formula_units_Z 4
_cell_length_a 11.3087(6)
_cell_length_b 13.2371(8)
_cell_length_c 11.2330(7)
_cell_measurement_temperature 100(1)
_cell_volume 1642.28(17)
_computing_data_collection 'Bruker APEX2'
_computing_data_reduction 'Bruker SAINT'
_computing_structure_refinement 'SHELXL-97 (Sheldrick, 2008)'
_computing_structure_solution 'SHELXS-97 (Sheldrick, 2008)'
_diffrn_ambient_temperature 100(1)
_diffrn_measured_fraction_theta_full 0.984
_diffrn_measured_fraction_theta_max 0.984
_diffrn_measurement_device 'CCD Area Detector'
_diffrn_measurement_device_type 'Bruker APEXII'
_diffrn_measurement_method 'phi and omega scans'
_diffrn_radiation_monochromator graphite
_diffrn_radiation_source 'sealed tube'
_diffrn_radiation_type MoK\a
_diffrn_radiation_wavelength 0.71073
_diffrn_reflns_av_R_equivalents 0.0255
_diffrn_reflns_av_sigmaI/netI 0.0127
_diffrn_reflns_limit_h_max 13
_diffrn_reflns_limit_h_min -13
_diffrn_reflns_limit_k_max 15
_diffrn_reflns_limit_k_min -15
_diffrn_reflns_limit_l_max 13
_diffrn_reflns_limit_l_min -13
_diffrn_reflns_number 26239
_diffrn_reflns_theta_full 25.10
_diffrn_reflns_theta_max 25.09
_diffrn_reflns_theta_min 2.40
_exptl_absorpt_coefficient_mu 0.111
_exptl_absorpt_correction_T_max 0.7452
_exptl_absorpt_correction_T_min 0.6852
_exptl_absorpt_correction_type multi-scan
_exptl_absorpt_process_details '(SADABS; Sheldrick, 2007)'
_exptl_crystal_density_diffrn 1.514
_exptl_crystal_density_method 'not measured'
_exptl_crystal_F_000 776
_exptl_crystal_size_max 0.40
_exptl_crystal_size_mid 0.25
_exptl_crystal_size_min 0.22
_refine_diff_density_max 1.109
_refine_diff_density_min -0.858
_refine_diff_density_rms 0.260
_refine_ls_extinction_method none
_refine_ls_goodness_of_fit_ref 1.320
_refine_ls_hydrogen_treatment constr
_refine_ls_matrix_type full
_refine_ls_number_parameters 256
_refine_ls_number_reflns 2882
_refine_ls_number_restraints 0
_refine_ls_restrained_S_all 1.320
_refine_ls_R_factor_all 0.0559
_refine_ls_R_factor_gt 0.0361
_refine_ls_shift/su_max 0.000
_refine_ls_shift/su_mean 0.000
_refine_ls_structure_factor_coef Fsqd
_refine_ls_weighting_details 'calc w=1/[\s^2^(Fo^2^)+(0.1010P)^2^+0.3457P] where P=(Fo^2^+2Fc^2^)/3'
_refine_ls_weighting_scheme calc
_refine_ls_wR_factor_gt 0.1186
_refine_ls_wR_factor_ref 0.1630
_reflns_number_gt 2664
_reflns_number_total 2882
_reflns_threshold_expression >2sigma(I)
_cod_data_source_file ol302195e_si_002.cif
_cod_data_source_block UP8001(biketal)
_cod_depositor_comments
;
The following automatic conversions were performed:
'_atom_site_symetry_multiplicity' tag replaced with
'_atom_site_symmetry_multiplicity'.

Automatic conversion script
Id: cif_correct_tags 1440 2010-10-19 06:21:57Z saulius 
;
_cod_original_sg_symbol_H-M 'P 21/c     '
_cod_database_code 1508648

loop_
_symmetry_equiv_pos_as_xyz
'x, y, z'
'-x, y+1/2, -z+1/2'
'-x, -y, -z'
'x, -y-1/2, z-1/2'

loop_
_atom_site_label
_atom_site_type_symbol
_atom_site_fract_x
_atom_site_fract_y
_atom_site_fract_z
_atom_site_U_iso_or_equiv
_atom_site_adp_type
_atom_site_occupancy
_atom_site_symmetry_multiplicity
_atom_site_calc_flag
_atom_site_refinement_flags
C1 C 0.74562(14) 0.38931(12) 0.77668(15) 0.0172(4) Uani 1 1 d .
C2 C 0.73839(15) 0.38129(13) 0.90838(15) 0.0219(4) Uani 1 1 d .
H2 H 0.6967 0.3276 0.9336 0.029 Uiso 1 1 calc R
C3 C 0.79048(16) 0.44959(13) 0.98932(15) 0.0242(4) Uani 1 1 d .
H3 H 0.7899 0.4384 1.0709 0.032 Uiso 1 1 calc R
C4 C 0.84946(16) 0.54269(13) 0.95724(15) 0.0221(4) Uani 1 1 d .
C5 C 0.83351(14) 0.56527(12) 0.82575(14) 0.0184(4) Uani 1 1 d .
C6 C 0.86665(15) 0.65793(12) 0.78295(15) 0.0198(4) Uani 1 1 d .
H6 H 0.9052 0.7058 0.8385 0.026 Uiso 1 1 calc R
C7 C 0.84325(14) 0.68009(12) 0.65925(14) 0.0178(4) Uani 1 1 d .
H7 H 0.8672 0.7415 0.6319 0.024 Uiso 1 1 calc R
C8 C 0.78341(14) 0.60870(12) 0.57697(14) 0.0151(4) Uani 1 1 d .
C9 C 0.75029(13) 0.51607(12) 0.61847(14) 0.0152(4) Uani 1 1 d .
C10 C 0.77734(14) 0.49397(12) 0.74200(14) 0.0156(4) Uani 1 1 d .
C11 C 0.67294(13) 0.44856(11) 0.53693(14) 0.0155(4) Uani 1 1 d .
C12 C 0.64896(13) 0.46933(12) 0.41344(14) 0.0153(4) Uani 1 1 d .
C13 C 0.72914(13) 0.54714(12) 0.37269(14) 0.0155(4) Uani 1 1 d .
C14 C 0.67556(14) 0.58881(12) 0.24854(14) 0.0187(4) Uani 1 1 d .
H14 H 0.7046 0.6496 0.2248 0.025 Uiso 1 1 calc R
C15 C 0.58748(15) 0.54091(13) 0.17150(14) 0.0208(4) Uani 1 1 d .
H15 H 0.5613 0.5673 0.0936 0.028 Uiso 1 1 calc R
C16 C 0.52905(14) 0.44751(12) 0.20394(14) 0.0191(4) Uani 1 1 d .
C17 C 0.55888(14) 0.41697(12) 0.33345(14) 0.0169(4) Uani 1 1 d .
C18 C 0.49652(14) 0.34040(12) 0.38007(15) 0.0192(4) Uani 1 1 d .
H18 H 0.4373 0.3039 0.3271 0.026 Uiso 1 1 calc R
C19 C 0.52088(14) 0.31769(12) 0.50350(15) 0.0191(4) Uani 1 1 d .
H19 H 0.4791 0.2661 0.5329 0.025 Uiso 1 1 calc R
C20 C 0.60882(14) 0.37323(12) 0.58272(14) 0.0167(4) Uani 1 1 d .
C21 C 0.83063(16) 0.22283(13) 0.78276(17) 0.0269(4) Uani 1 1 d .
H21A H 0.8554 0.2178 0.8698 0.040 Uiso 1 1 calc R
H21B H 0.8840 0.1833 0.7455 0.040 Uiso 1 1 calc R
H21C H 0.7494 0.1981 0.7571 0.040 Uiso 1 1 calc R
C22 C 0.93587(14) 0.55528(12) 0.34693(15) 0.0201(4) Uani 1 1 d .
H22A H 0.9108 0.5824 0.2662 0.030 Uiso 1 1 calc R
H22B H 1.0059 0.5134 0.3509 0.030 Uiso 1 1 calc R
H22C H 0.9554 0.6096 0.4044 0.030 Uiso 1 1 calc R
O1 O 0.62773(10) 0.35772(8) 0.70620(10) 0.0181(3) Uani 1 1 d .
O2 O 0.75092(9) 0.63257(8) 0.45518(9) 0.0159(3) Uani 1 1 d .
O3 O 0.83540(9) 0.32659(8) 0.74664(10) 0.0188(3) Uani 1 1 d .
O4 O 0.90419(13) 0.59923(10) 1.03624(11) 0.0311(4) Uani 1 1 d .
O5 O 0.83913(9) 0.49585(8) 0.37582(10) 0.0168(3) Uani 1 1 d .
O6 O 0.45690(11) 0.40058(9) 0.12670(11) 0.0265(3) Uani 1 1 d .

loop_
_atom_site_aniso_label
_atom_site_aniso_U_11
_atom_site_aniso_U_22
_atom_site_aniso_U_33
_atom_site_aniso_U_23
_atom_site_aniso_U_13
_atom_site_aniso_U_12
C1 0.0137(8) 0.0179(8) 0.0203(8) 0.0019(6) 0.0045(6) 0.0008(6)
C2 0.0203(8) 0.0252(9) 0.0220(9) 0.0072(7) 0.0083(7) 0.0028(7)
C3 0.0296(9) 0.0272(9) 0.0175(8) 0.0044(7) 0.0090(7) 0.0079(7)
C4 0.0251(9) 0.0228(9) 0.0185(8) -0.0020(7) 0.0047(7) 0.0065(7)
C5 0.0181(8) 0.0193(8) 0.0185(8) -0.0007(6) 0.0052(6) 0.0039(6)
C6 0.0198(8) 0.0178(8) 0.0215(8) -0.0053(6) 0.0036(6) 0.0009(6)
C7 0.0180(8) 0.0135(8) 0.0228(8) -0.0005(6) 0.0063(6) 0.0009(6)
C8 0.0132(7) 0.0165(8) 0.0164(8) 0.0013(6) 0.0051(6) 0.0038(6)
C9 0.0121(7) 0.0155(8) 0.0191(8) -0.0001(6) 0.0058(6) 0.0023(6)
C10 0.0133(7) 0.0169(8) 0.0179(8) 0.0009(6) 0.0058(6) 0.0028(6)
C11 0.0119(7) 0.0144(8) 0.0207(8) 0.0008(6) 0.0049(6) 0.0022(6)
C12 0.0130(7) 0.0141(8) 0.0195(8) -0.0008(6) 0.0050(6) 0.0043(6)
C13 0.0136(7) 0.0155(8) 0.0175(8) -0.0012(6) 0.0036(6) 0.0021(6)
C14 0.0184(8) 0.0187(8) 0.0202(8) 0.0029(6) 0.0071(7) 0.0041(6)
C15 0.0202(8) 0.0257(9) 0.0164(8) 0.0024(6) 0.0036(6) 0.0069(7)
C16 0.0156(8) 0.0218(9) 0.0192(8) -0.0040(6) 0.0026(6) 0.0054(6)
C17 0.0141(8) 0.0171(8) 0.0199(8) -0.0029(6) 0.0046(6) 0.0041(6)
C18 0.0134(7) 0.0177(8) 0.0258(8) -0.0046(6) 0.0025(6) 0.0012(6)
C19 0.0143(7) 0.0149(8) 0.0294(9) 0.0008(6) 0.0078(6) 0.0002(6)
C20 0.0139(7) 0.0170(8) 0.0206(8) 0.0022(6) 0.0070(6) 0.0036(6)
C21 0.0267(9) 0.0156(8) 0.0397(10) 0.0052(7) 0.0101(8) 0.0036(6)
C22 0.0161(8) 0.0228(8) 0.0226(8) 0.0034(6) 0.0068(6) 0.0007(6)
O1 0.0146(6) 0.0207(6) 0.0196(6) 0.0037(4) 0.0052(4) -0.0012(4)
O2 0.0181(6) 0.0143(6) 0.0155(6) 0.0005(4) 0.0042(4) 0.0011(4)
O3 0.0165(6) 0.0155(6) 0.0255(6) 0.0023(4) 0.0069(4) 0.0016(4)
O4 0.0442(8) 0.0283(7) 0.0188(6) -0.0047(5) 0.0026(6) 0.0010(6)
O5 0.0136(6) 0.0167(6) 0.0211(6) 0.0017(4) 0.0060(5) 0.0019(4)
O6 0.0267(7) 0.0280(7) 0.0224(6) -0.0051(5) -0.0004(5) -0.0007(5)

loop_
_atom_type_symbol
_atom_type_description
_atom_type_scat_dispersion_real
_atom_type_scat_dispersion_imag
_atom_type_scat_source
C C 0.0033 0.0016 'International Tables Vol C Tables 4.2.6.8 and 6.1.1.4'
H H 0.0000 0.0000 'International Tables Vol C Tables 4.2.6.8 and 6.1.1.4'
O O 0.0106 0.0060 'International Tables Vol C Tables 4.2.6.8 and 6.1.1.4'

loop_
_geom_angle_atom_site_label_1
_geom_angle_atom_site_label_2
_geom_angle_atom_site_label_3
_geom_angle
O3 C1 O1 108.86(12)
O3 C1 C2 112.88(13)
O1 C1 C2 106.11(12)
O3 C1 C10 104.89(12)
O1 C1 C10 111.40(12)
C2 C1 C10 112.75(14)
C3 C2 C1 121.09(16)
C2 C3 C4 123.82(15)
O4 C4 C5 122.35(16)
O4 C4 C3 121.11(15)
C5 C4 C3 116.49(14)
C10 C5 C6 118.79(14)
C10 C5 C4 118.66(15)
C6 C5 C4 122.44(15)
C7 C6 C5 121.46(15)
C6 C7 C8 118.82(15)
O2 C8 C9 120.15(14)
O2 C8 C7 119.51(14)
C9 C8 C7 120.23(14)
C10 C9 C8 120.26(15)
C10 C9 C11 118.73(14)
C8 C9 C11 120.40(14)
C9 C10 C5 120.39(15)
C9 C10 C1 116.12(14)
C5 C10 C1 123.47(14)
C12 C11 C20 120.44(15)
C12 C11 C9 118.55(14)
C20 C11 C9 120.26(14)
C11 C12 C17 120.53(15)
C11 C12 C13 116.07(14)
C17 C12 C13 123.35(14)
O5 C13 O2 109.37(12)
O5 C13 C14 112.19(12)
O2 C13 C14 106.65(12)
O5 C13 C12 104.37(12)
O2 C13 C12 111.71(12)
C14 C13 C12 112.59(13)
C15 C14 C13 121.68(15)
C14 C15 C16 123.21(15)
O6 C16 C17 122.35(15)
O6 C16 C15 120.85(15)
C17 C16 C15 116.76(14)
C12 C17 C18 118.53(14)
C12 C17 C16 118.73(14)
C18 C17 C16 122.68(15)
C19 C18 C17 121.55(15)
C18 C19 C20 119.03(15)
O1 C20 C19 120.09(14)
O1 C20 C11 119.94(14)
C19 C20 C11 119.87(14)
C20 O1 C1 115.57(11)
C8 O2 C13 115.42(11)
C1 O3 C21 115.05(12)
C13 O5 C22 116.10(12)

loop_
_geom_bond_atom_site_label_1
_geom_bond_atom_site_label_2
_geom_bond_distance
C1 O3 1.4075(19)
C1 O1 1.4580(19)
C1 C2 1.503(2)
C1 C10 1.503(2)
C2 C3 1.327(3)
C3 C4 1.482(3)
C4 O4 1.223(2)
C4 C5 1.480(2)
C5 C10 1.387(2)
C5 C6 1.398(2)
C6 C7 1.389(2)
C7 C8 1.392(2)
C8 O2 1.3750(18)
C8 C9 1.391(2)
C9 C10 1.387(2)
C9 C11 1.435(2)
C11 C12 1.383(2)
C11 C20 1.395(2)
C12 C17 1.390(2)
C12 C13 1.507(2)
C13 O5 1.4108(18)
C13 O2 1.4492(18)
C13 C14 1.501(2)
C14 C15 1.331(2)
C15 C16 1.484(2)
C16 O6 1.225(2)
C16 C17 1.477(2)
C17 C18 1.399(2)
C18 C19 1.387(2)
C19 C20 1.393(2)
C20 O1 1.3728(19)
C21 O3 1.437(2)
C22 O5 1.4400(18)
